data_7152354
loop_
_publ_author_name
'Narhe, Bharat D.'
'Sriramurthy, Vardhineedi'
'Yadav, Veejendra K.'

_publ_section_title
;
 A smooth rearrangement of N-p-toluenesulfonyl
 2-tert-butyldiphenylsilylmethyl-substituted azetidines into
 N-p-toluenesulfonyl 3-tert-butyldiphenylsilyl-substituted pyrrolidines.
;
_journal_issue 22
_journal_name_full 'Organic &amp; biomolecular chemistry'
_journal_page_first 4390
_journal_page_last 4399
_journal_paper_doi 10.1039/c2ob07140a
_journal_volume 10
_journal_year 2012
_chemical_absolute_configuration rmad
_chemical_formula_moiety 'C33 H36 F N O2 S Si'
_chemical_formula_sum 'C33 H36 F N O2 S Si'
_chemical_formula_weight 557.78
_chemical_name_common 4-flurophenylpyrrolidine
_chemical_name_systematic
;
?
;
_space_group_IT_number 19
_symmetry_cell_setting orthorhombic
_symmetry_space_group_name_Hall 'P 2ac 2ab'
_symmetry_space_group_name_H-M 'P 21 21 21'
_atom_sites_solution_hydrogens geom
_atom_sites_solution_primary direct
_atom_sites_solution_secondary difmap
_audit_creation_method SHELXL-97
_cell_angle_alpha 90.000(5)
_cell_angle_beta 90.000(5)
_cell_angle_gamma 90.000(5)
_cell_formula_units_Z 4
_cell_length_a 9.969(5)
_cell_length_b 10.025(5)
_cell_length_c 29.109(5)
_cell_measurement_reflns_used 3013
_cell_measurement_temperature 293(2)
_cell_measurement_theta_max 21.59
_cell_measurement_theta_min 2.47
_cell_volume 2909(2)
_computing_cell_refinement 'Bruker SMART'
_computing_data_collection 'Bruker SMART'
_computing_data_reduction 'Bruker SAINT'
_computing_molecular_graphics 'Bruker SHELXTL'
_computing_publication_material 'Bruker SHELXTL'
_computing_structure_refinement 'SHELXL-97 (Sheldrick, 1997)'
_computing_structure_solution 'Bruker SHELXTL'
_diffrn_ambient_temperature 293(2)
_diffrn_measured_fraction_theta_full 0.995
_diffrn_measured_fraction_theta_max 0.995
_diffrn_measurement_device_type 'CCD area detector'
_diffrn_measurement_method 'phi and omega scans'
_diffrn_radiation_monochromator graphite
_diffrn_radiation_source 'fine-focus sealed tube'
_diffrn_radiation_type MoK\a
_diffrn_radiation_wavelength 0.71069
_diffrn_reflns_av_R_equivalents 0.0580
_diffrn_reflns_av_sigmaI/netI 0.0715
_diffrn_reflns_limit_h_max 12
_diffrn_reflns_limit_h_min -12
_diffrn_reflns_limit_k_max 12
_diffrn_reflns_limit_k_min -12
_diffrn_reflns_limit_l_max 18
_diffrn_reflns_limit_l_min -35
_diffrn_reflns_number 16113
_diffrn_reflns_theta_full 26.00
_diffrn_reflns_theta_max 26.00
_diffrn_reflns_theta_min 2.15
_exptl_absorpt_coefficient_mu 0.190
_exptl_absorpt_correction_type none
_exptl_crystal_colour colorless
_exptl_crystal_density_diffrn 1.274
_exptl_crystal_density_method 'not measured'
_exptl_crystal_description hexagonal
_exptl_crystal_F_000 1184
_exptl_crystal_size_max 0.102
_exptl_crystal_size_mid 0.079
_exptl_crystal_size_min 0.045
_refine_diff_density_max 0.382
_refine_diff_density_min -0.295
_refine_diff_density_rms 0.061
_refine_ls_abs_structure_details 'Flack H D (1983), Acta Cryst. A39, 876-881'
_refine_ls_abs_structure_Flack 0.00(9)
_refine_ls_extinction_method none
_refine_ls_goodness_of_fit_ref 1.015
_refine_ls_hydrogen_treatment constr
_refine_ls_matrix_type full
_refine_ls_number_parameters 352
_refine_ls_number_reflns 5701
_refine_ls_number_restraints 0
_refine_ls_restrained_S_all 1.015
_refine_ls_R_factor_all 0.0607
_refine_ls_R_factor_gt 0.0474
_refine_ls_shift/su_max 0.001
_refine_ls_shift/su_mean 0.000
_refine_ls_structure_factor_coef Fsqd
_refine_ls_weighting_details 'calc w=1/[\s^2^(Fo^2^)+(0.0543P)^2^+0.0000P] where P=(Fo^2^+2Fc^2^)/3'
_refine_ls_weighting_scheme calc
_refine_ls_wR_factor_gt 0.1039
_refine_ls_wR_factor_ref 0.1125
_reflns_number_gt 4788
_reflns_number_total 5701
_reflns_threshold_expression >2sigma(I)
_cod_data_source_file c2ob07140a.txt
_cod_data_source_block 10novb
_cod_depositor_comments
;
The following automatic conversions were performed:

'_symmetry_cell_setting' value 'Orthorhombic' changed to
'orthorhombic' according to
/home/saulius/struct/CIF-dictionaries/cif_core.dic dictionary named
'cif_core.dic' version 2.4.1 from 2010-06-29.

Automatic conversion script
Id: cif_fix_values 1715 2011-07-08 13:25:40Z adriana 
;
_cod_original_sg_symbol_H-M P2(1)2(1)2(1)
_cod_database_code 7152354

loop_
_symmetry_equiv_pos_as_xyz
'x, y, z'
'-x+1/2, -y, z+1/2'
'x+1/2, -y+1/2, -z'
'-x, y+1/2, -z+1/2'

loop_
_atom_site_label
_atom_site_type_symbol
_atom_site_fract_x
_atom_site_fract_y
_atom_site_fract_z
_atom_site_U_iso_or_equiv
_atom_site_adp_type
_atom_site_occupancy
_atom_site_symmetry_multiplicity
_atom_site_calc_flag
_atom_site_refinement_flags
C1 C 0.1599(3) 1.1073(3) 0.57758(9) 0.0226(6) Uani 1 1 d .
C2 C 0.2824(3) 1.1652(3) 0.56392(10) 0.0283(7) Uani 1 1 d .
H2 H 0.3619 1.1205 0.5704 0.034 Uiso 1 1 calc R
C3 C 0.2885(4) 1.2864(3) 0.54113(11) 0.0360(8) Uani 1 1 d .
H3 H 0.3711 1.3214 0.5324 0.043 Uiso 1 1 calc R
C4 C 0.1719(4) 1.3552(3) 0.53133(11) 0.0371(8) Uani 1 1 d .
H4 H 0.1755 1.4358 0.5155 0.045 Uiso 1 1 calc R
C5 C 0.0500(4) 1.3036(3) 0.54516(11) 0.0363(8) Uani 1 1 d .
H5 H -0.0287 1.3500 0.5389 0.044 Uiso 1 1 calc R
C6 C 0.0447(3) 1.1844(3) 0.56805(10) 0.0292(7) Uani 1 1 d .
H6 H -0.0384 1.1529 0.5777 0.035 Uiso 1 1 calc R
C7 C -0.0299(3) 0.8901(3) 0.61521(10) 0.0223(6) Uani 1 1 d .
C8 C -0.1224(3) 0.9002(3) 0.57895(10) 0.0260(7) Uani 1 1 d .
H8 H -0.0944 0.9358 0.5511 0.031 Uiso 1 1 calc R
C9 C -0.2543(3) 0.8584(3) 0.58363(10) 0.0270(7) Uani 1 1 d .
H9 H -0.3138 0.8673 0.5592 0.032 Uiso 1 1 calc R
C10 C -0.2974(3) 0.8036(3) 0.62450(10) 0.0269(7) Uani 1 1 d .
H10 H -0.3858 0.7756 0.6278 0.032 Uiso 1 1 calc R
C11 C -0.2089(3) 0.7906(3) 0.66031(11) 0.0303(7) Uani 1 1 d .
H11 H -0.2376 0.7530 0.6878 0.036 Uiso 1 1 calc R
C12 C -0.0774(3) 0.8328(3) 0.65590(10) 0.0262(7) Uani 1 1 d .
H12 H -0.0191 0.8229 0.6806 0.031 Uiso 1 1 calc R
C13 C 0.0827(3) 1.0382(3) 0.73895(10) 0.0215(6) Uani 1 1 d .
C14 C -0.0522(3) 1.0681(3) 0.74604(10) 0.0249(7) Uani 1 1 d .
H14 H -0.0986 1.1174 0.7241 0.030 Uiso 1 1 calc R
C15 C -0.1183(3) 1.0257(3) 0.78518(10) 0.0267(7) Uani 1 1 d .
H15 H -0.2084 1.0460 0.7897 0.032 Uiso 1 1 calc R
C16 C -0.0489(3) 0.9534(3) 0.81712(10) 0.0244(6) Uani 1 1 d .
C17 C 0.0846(3) 0.9216(3) 0.81202(11) 0.0278(7) Uani 1 1 d .
H17 H 0.1301 0.8730 0.8343 0.033 Uiso 1 1 calc R
C18 C 0.1487(3) 0.9644(3) 0.77248(10) 0.0260(6) Uani 1 1 d .
H18 H 0.2387 0.9432 0.7682 0.031 Uiso 1 1 calc R
C19 C 0.1542(3) 1.0830(3) 0.69565(9) 0.0216(6) Uani 1 1 d .
H19 H 0.0899 1.1284 0.6756 0.026 Uiso 1 1 calc R
C20 C 0.2198(3) 0.9646(3) 0.66869(9) 0.0207(6) Uani 1 1 d .
H20 H 0.1997 0.8827 0.6857 0.025 Uiso 1 1 calc R
C21 C 0.2723(3) 1.1771(3) 0.70543(10) 0.0251(7) Uani 1 1 d .
H21A H 0.2886 1.2369 0.6798 0.030 Uiso 1 1 calc R
H21B H 0.2572 1.2292 0.7330 0.030 Uiso 1 1 calc R
C22 C 0.3727(3) 0.9884(3) 0.67232(10) 0.0236(6) Uani 1 1 d .
H22A H 0.4202 0.9058 0.6784 0.028 Uiso 1 1 calc R
H22B H 0.4078 1.0280 0.6444 0.028 Uiso 1 1 calc R
C23 C 0.5796(3) 1.2384(3) 0.67695(10) 0.0222(6) Uani 1 1 d .
C24 C 0.5376(3) 1.3714(3) 0.67557(10) 0.0253(6) Uani 1 1 d .
H24 H 0.4936 1.4093 0.7005 0.030 Uiso 1 1 calc R
C25 C 0.5625(3) 1.4453(3) 0.63662(10) 0.0275(7) Uani 1 1 d .
H25 H 0.5357 1.5341 0.6358 0.033 Uiso 1 1 calc R
C26 C 0.6264(3) 1.3911(3) 0.59858(10) 0.0277(7) Uani 1 1 d .
C27 C 0.6519(4) 1.4737(3) 0.55623(11) 0.0384(8) Uani 1 1 d .
H27A H 0.6968 1.4203 0.5336 0.058 Uiso 1 1 calc R
H27B H 0.7070 1.5489 0.5641 0.058 Uiso 1 1 calc R
H27C H 0.5680 1.5046 0.5440 0.058 Uiso 1 1 calc R
C28 C 0.6666(3) 1.2580(3) 0.60072(10) 0.0277(7) Uani 1 1 d .
H28 H 0.7090 1.2196 0.5755 0.033 Uiso 1 1 calc R
C29 C 0.6445(3) 1.1823(3) 0.63947(10) 0.0259(7) Uani 1 1 d .
H29 H 0.6730 1.0940 0.6405 0.031 Uiso 1 1 calc R
C30 C 0.2621(3) 0.6871(3) 0.61090(11) 0.0331(7) Uani 1 1 d .
H30A H 0.1771 0.6610 0.6235 0.050 Uiso 1 1 calc R
H30B H 0.3205 0.7150 0.6353 0.050 Uiso 1 1 calc R
H30C H 0.3016 0.6127 0.5951 0.050 Uiso 1 1 calc R
C31 C 0.1563(3) 0.7516(3) 0.53695(10) 0.0322(7) Uani 1 1 d .
H31A H 0.0700 0.7245 0.5482 0.048 Uiso 1 1 calc R
H31B H 0.2003 0.6767 0.5229 0.048 Uiso 1 1 calc R
H31C H 0.1451 0.8211 0.5146 0.048 Uiso 1 1 calc R
C32 C 0.3785(3) 0.8442(3) 0.55712(11) 0.0330(8) Uani 1 1 d .
H32A H 0.4347 0.8772 0.5814 0.049 Uiso 1 1 calc R
H32B H 0.3660 0.9127 0.5345 0.049 Uiso 1 1 calc R
H32C H 0.4203 0.7681 0.5431 0.049 Uiso 1 1 calc R
C33 C 0.2417(3) 0.8034(3) 0.57697(10) 0.0246(7) Uani 1 1 d .
N1 N 0.3840(2) 1.0817(2) 0.71151(8) 0.0218(5) Uani 1 1 d .
O1 O 0.62035(19) 1.02470(19) 0.72490(7) 0.0303(5) Uani 1 1 d .
O2 O 0.5200(2) 1.2201(2) 0.76365(7) 0.0307(5) Uani 1 1 d .
F1 F -0.11372(17) 0.90934(17) 0.85543(6) 0.0333(4) Uani 1 1 d .
Si1 Si 0.15022(8) 0.94276(8) 0.60874(3) 0.02078(19) Uani 1 1 d .
S1 S 0.53350(7) 1.13823(7) 0.72393(3) 0.02429(18) Uani 1 1 d .

loop_
_atom_site_aniso_label
_atom_site_aniso_U_11
_atom_site_aniso_U_22
_atom_site_aniso_U_33
_atom_site_aniso_U_23
_atom_site_aniso_U_13
_atom_site_aniso_U_12
C1 0.0257(15) 0.0242(14) 0.0179(14) -0.0023(12) -0.0001(13) -0.0010(13)
C2 0.0280(16) 0.0301(16) 0.0269(16) 0.0006(14) -0.0011(13) -0.0023(13)
C3 0.0407(19) 0.0310(17) 0.0363(19) -0.0009(16) 0.0020(16) -0.0110(15)
C4 0.056(2) 0.0228(15) 0.0328(18) 0.0031(15) -0.0056(17) -0.0049(16)
C5 0.042(2) 0.0262(16) 0.0406(19) 0.0018(16) -0.0091(17) 0.0072(15)
C6 0.0245(16) 0.0287(16) 0.0345(17) -0.0016(15) -0.0049(14) 0.0038(13)
C7 0.0202(14) 0.0235(15) 0.0231(15) -0.0040(13) -0.0018(13) 0.0000(12)
C8 0.0245(16) 0.0309(16) 0.0225(15) 0.0016(13) 0.0030(13) -0.0030(13)
C9 0.0209(15) 0.0324(16) 0.0279(16) -0.0041(15) -0.0064(13) -0.0020(14)
C10 0.0181(14) 0.0297(16) 0.0329(17) -0.0058(14) 0.0028(13) -0.0047(13)
C11 0.0287(17) 0.0324(16) 0.0299(17) 0.0037(15) 0.0054(14) -0.0042(14)
C12 0.0250(15) 0.0266(16) 0.0270(16) -0.0034(14) -0.0024(13) -0.0014(12)
C13 0.0208(14) 0.0233(14) 0.0204(15) -0.0027(13) -0.0004(12) 0.0017(12)
C14 0.0205(14) 0.0315(16) 0.0226(15) 0.0030(14) -0.0045(13) 0.0022(13)
C15 0.0171(14) 0.0370(17) 0.0261(17) -0.0034(14) 0.0016(12) -0.0005(12)
C16 0.0281(16) 0.0260(14) 0.0192(15) -0.0017(13) 0.0023(13) -0.0043(13)
C17 0.0296(16) 0.0287(15) 0.0249(16) 0.0034(14) -0.0052(13) 0.0008(13)
C18 0.0209(14) 0.0324(15) 0.0246(15) 0.0032(14) -0.0005(13) 0.0042(13)
C19 0.0205(14) 0.0239(14) 0.0205(15) -0.0003(12) -0.0059(12) 0.0024(12)
C20 0.0213(14) 0.0210(14) 0.0199(14) 0.0009(13) -0.0013(12) -0.0037(12)
C21 0.0233(15) 0.0250(15) 0.0268(16) 0.0019(13) 0.0036(13) 0.0011(12)
C22 0.0190(15) 0.0284(15) 0.0234(15) -0.0021(13) -0.0044(13) 0.0007(12)
C23 0.0190(14) 0.0232(14) 0.0245(16) -0.0024(13) -0.0048(12) -0.0038(11)
C24 0.0217(14) 0.0244(14) 0.0297(16) -0.0056(14) -0.0012(13) 0.0007(13)
C25 0.0258(16) 0.0245(15) 0.0321(17) 0.0001(15) -0.0027(13) -0.0004(13)
C26 0.0231(15) 0.0316(16) 0.0283(17) 0.0012(14) -0.0035(13) -0.0050(13)
C27 0.0405(19) 0.0387(18) 0.0359(19) 0.0081(16) 0.0038(17) 0.0001(17)
C28 0.0229(15) 0.0328(16) 0.0275(17) -0.0036(14) 0.0013(14) -0.0005(13)
C29 0.0196(14) 0.0238(14) 0.0344(17) -0.0001(13) -0.0041(14) -0.0012(12)
C30 0.0353(18) 0.0273(16) 0.0368(18) -0.0011(15) 0.0003(16) 0.0076(14)
C31 0.0383(18) 0.0294(16) 0.0288(17) -0.0068(14) -0.0009(15) 0.0023(15)
C32 0.0256(16) 0.0386(17) 0.0347(18) -0.0084(16) 0.0067(14) 0.0041(14)
C33 0.0254(16) 0.0271(15) 0.0214(15) -0.0016(13) -0.0006(13) 0.0021(13)
N1 0.0183(12) 0.0214(12) 0.0258(13) -0.0012(11) -0.0029(10) -0.0005(10)
O1 0.0234(11) 0.0318(11) 0.0357(12) 0.0068(10) -0.0078(10) 0.0010(9)
O2 0.0311(11) 0.0372(12) 0.0239(11) -0.0003(10) -0.0039(9) -0.0083(10)
F1 0.0346(10) 0.0394(10) 0.0259(9) 0.0041(8) 0.0062(8) -0.0029(8)
Si1 0.0176(4) 0.0240(4) 0.0207(4) 0.0010(4) -0.0013(3) 0.0002(3)
S1 0.0222(4) 0.0270(4) 0.0237(4) 0.0009(3) -0.0048(3) -0.0035(3)

loop_
_atom_type_symbol
_atom_type_description
_atom_type_scat_dispersion_real
_atom_type_scat_dispersion_imag
_atom_type_scat_source
C C 0.0033 0.0016 'International Tables Vol C Tables 4.2.6.8 and 6.1.1.4'
H H 0.0000 0.0000 'International Tables Vol C Tables 4.2.6.8 and 6.1.1.4'
N N 0.0061 0.0033 'International Tables Vol C Tables 4.2.6.8 and 6.1.1.4'
O O 0.0106 0.0060 'International Tables Vol C Tables 4.2.6.8 and 6.1.1.4'
F F 0.0171 0.0103 'International Tables Vol C Tables 4.2.6.8 and 6.1.1.4'
Si Si 0.0817 0.0704 'International Tables Vol C Tables 4.2.6.8 and 6.1.1.4'
S S 0.1246 0.1234 'International Tables Vol C Tables 4.2.6.8 and 6.1.1.4'

loop_
_geom_angle_atom_site_label_1
_geom_angle_atom_site_label_2
_geom_angle_atom_site_label_3
_geom_angle
C2 C1 C6 115.1(3)
C2 C1 Si1 122.7(2)
C6 C1 Si1 122.1(2)
C3 C2 C1 122.3(3)
C3 C2 H2 118.8
C1 C2 H2 118.8
C4 C3 C2 120.0(3)
C4 C3 H3 120.0
C2 C3 H3 120.0
C5 C4 C3 119.6(3)
C5 C4 H4 120.2
C3 C4 H4 120.2
C6 C5 C4 120.2(3)
C6 C5 H5 119.9
C4 C5 H5 119.9
C5 C6 C1 122.8(3)
C5 C6 H6 118.6
C1 C6 H6 118.6
C12 C7 C8 116.3(3)
C12 C7 Si1 121.5(2)
C8 C7 Si1 122.1(2)
C9 C8 C7 121.8(3)
C9 C8 H8 119.1
C7 C8 H8 119.1
C10 C9 C8 120.0(3)
C10 C9 H9 120.0
C8 C9 H9 120.0
C11 C10 C9 119.6(3)
C11 C10 H10 120.2
C9 C10 H10 120.2
C10 C11 C12 120.6(3)
C10 C11 H11 119.7
C12 C11 H11 119.7
C11 C12 C7 121.6(3)
C11 C12 H12 119.2
C7 C12 H12 119.2
C18 C13 C14 117.9(3)
C18 C13 C19 121.2(2)
C14 C13 C19 120.9(3)
C15 C14 C13 121.0(3)
C15 C14 H14 119.5
C13 C14 H14 119.5
C16 C15 C14 118.8(3)
C16 C15 H15 120.6
C14 C15 H15 120.6
F1 C16 C15 119.2(3)
F1 C16 C17 118.1(3)
C15 C16 C17 122.6(3)
C16 C17 C18 117.6(3)
C16 C17 H17 121.2
C18 C17 H17 121.2
C17 C18 C13 122.0(3)
C17 C18 H18 119.0
C13 C18 H18 119.0
C13 C19 C21 112.9(2)
C13 C19 C20 112.9(2)
C21 C19 C20 103.8(2)
C13 C19 H19 109.1
C21 C19 H19 109.1
C20 C19 H19 109.1
C22 C20 C19 105.1(2)
C22 C20 Si1 116.26(19)
C19 C20 Si1 113.39(19)
C22 C20 H20 107.2
C19 C20 H20 107.2
Si1 C20 H20 107.2
N1 C21 C19 101.7(2)
N1 C21 H21A 111.4
C19 C21 H21A 111.4
N1 C21 H21B 111.4
C19 C21 H21B 111.4
H21A C21 H21B 109.3
N1 C22 C20 103.0(2)
N1 C22 H22A 111.2
C20 C22 H22A 111.2
N1 C22 H22B 111.2
C20 C22 H22B 111.2
H22A C22 H22B 109.1
C29 C23 C24 120.2(3)
C29 C23 S1 120.2(2)
C24 C23 S1 119.3(2)
C25 C24 C23 118.9(3)
C25 C24 H24 120.6
C23 C24 H24 120.6
C24 C25 C26 121.9(3)
C24 C25 H25 119.0
C26 C25 H25 119.0
C25 C26 C28 118.1(3)
C25 C26 C27 121.0(3)
C28 C26 C27 121.0(3)
C26 C27 H27A 109.5
C26 C27 H27B 109.5
H27A C27 H27B 109.5
C26 C27 H27C 109.5
H27A C27 H27C 109.5
H27B C27 H27C 109.5
C29 C28 C26 121.2(3)
C29 C28 H28 119.4
C26 C28 H28 119.4
C28 C29 C23 119.7(3)
C28 C29 H29 120.2
C23 C29 H29 120.2
C33 C30 H30A 109.5
C33 C30 H30B 109.5
H30A C30 H30B 109.5
C33 C30 H30C 109.5
H30A C30 H30C 109.5
H30B C30 H30C 109.5
C33 C31 H31A 109.5
C33 C31 H31B 109.5
H31A C31 H31B 109.5
C33 C31 H31C 109.5
H31A C31 H31C 109.5
H31B C31 H31C 109.5
C33 C32 H32A 109.5
C33 C32 H32B 109.5
H32A C32 H32B 109.5
C33 C32 H32C 109.5
H32A C32 H32C 109.5
H32B C32 H32C 109.5
C31 C33 C32 107.3(2)
C31 C33 C30 107.7(2)
C32 C33 C30 109.0(2)
C31 C33 Si1 110.5(2)
C32 C33 Si1 114.3(2)
C30 C33 Si1 107.85(19)
C21 N1 C22 105.1(2)
C21 N1 S1 119.25(18)
C22 N1 S1 117.29(18)
C7 Si1 C1 110.03(13)
C7 Si1 C20 106.87(13)
C1 Si1 C20 108.92(12)
C7 Si1 C33 107.43(13)
C1 Si1 C33 112.53(13)
C20 Si1 C33 110.90(13)
O2 S1 O1 119.97(13)
O2 S1 N1 107.05(12)
O1 S1 N1 106.28(12)
O2 S1 C23 109.11(13)
O1 S1 C23 108.15(13)
N1 S1 C23 105.33(13)

loop_
_geom_bond_atom_site_label_1
_geom_bond_atom_site_label_2
_geom_bond_distance
C1 C2 1.409(4)
C1 C6 1.412(4)
C1 Si1 1.885(3)
C2 C3 1.386(4)
C2 H2 0.9300
C3 C4 1.381(5)
C3 H3 0.9300
C4 C5 1.381(5)
C4 H4 0.9300
C5 C6 1.369(4)
C5 H5 0.9300
C6 H6 0.9300
C7 C12 1.399(4)
C7 C8 1.405(4)
C7 Si1 1.881(3)
C8 C9 1.387(4)
C8 H8 0.9300
C9 C10 1.379(4)
C9 H9 0.9300
C10 C11 1.372(4)
C10 H10 0.9300
C11 C12 1.384(4)
C11 H11 0.9300
C12 H12 0.9300
C13 C18 1.391(4)
C13 C14 1.393(4)
C13 C19 1.516(4)
C14 C15 1.383(4)
C14 H14 0.9300
C15 C16 1.367(4)
C15 H15 0.9300
C16 F1 1.363(3)
C16 C17 1.377(4)
C17 C18 1.385(4)
C17 H17 0.9300
C18 H18 0.9300
C19 C21 1.536(4)
C19 C20 1.566(4)
C19 H19 0.9800
C20 C22 1.547(4)
C20 Si1 1.890(3)
C20 H20 0.9800
C21 N1 1.478(3)
C21 H21A 0.9700
C21 H21B 0.9700
C22 N1 1.479(3)
C22 H22A 0.9700
C22 H22B 0.9700
C23 C29 1.387(4)
C23 C24 1.398(4)
C23 S1 1.757(3)
C24 C25 1.377(4)
C24 H24 0.9300
C25 C26 1.388(4)
C25 H25 0.9300
C26 C28 1.394(4)
C26 C27 1.507(4)
C27 H27A 0.9600
C27 H27B 0.9600
C27 H27C 0.9600
C28 C29 1.377(4)
C28 H28 0.9300
C29 H29 0.9300
C30 C33 1.542(4)
C30 H30A 0.9600
C30 H30B 0.9600
C30 H30C 0.9600
C31 C33 1.534(4)
C31 H31A 0.9600
C31 H31B 0.9600
C31 H31C 0.9600
C32 C33 1.537(4)
C32 H32A 0.9600
C32 H32B 0.9600
C32 H32C 0.9600
C33 Si1 1.908(3)
N1 S1 1.635(2)
O1 S1 1.430(2)
O2 S1 1.424(2)

loop_
_geom_torsion_atom_site_label_1
_geom_torsion_atom_site_label_2
_geom_torsion_atom_site_label_3
_geom_torsion_atom_site_label_4
_geom_torsion
C6 C1 C2 C3 -2.5(4)
Si1 C1 C2 C3 -179.8(2)
C1 C2 C3 C4 0.4(5)
C2 C3 C4 C5 1.2(5)
C3 C4 C5 C6 -0.6(5)
C4 C5 C6 C1 -1.7(5)
C2 C1 C6 C5 3.1(4)
Si1 C1 C6 C5 -179.5(2)
C12 C7 C8 C9 1.5(4)
Si1 C7 C8 C9 178.5(2)
C7 C8 C9 C10 -0.9(4)
C8 C9 C10 C11 -0.1(5)
C9 C10 C11 C12 0.5(5)
C10 C11 C12 C7 0.1(5)
C8 C7 C12 C11 -1.1(4)
Si1 C7 C12 C11 -178.2(2)
C18 C13 C14 C15 0.0(4)
C19 C13 C14 C15 179.0(3)
C13 C14 C15 C16 0.0(4)
C14 C15 C16 F1 -178.9(2)
C14 C15 C16 C17 0.3(4)
F1 C16 C17 C18 178.6(2)
C15 C16 C17 C18 -0.6(4)
C16 C17 C18 C13 0.6(4)
C14 C13 C18 C17 -0.3(4)
C19 C13 C18 C17 -179.4(3)
C18 C13 C19 C21 -62.2(3)
C14 C13 C19 C21 118.8(3)
C18 C13 C19 C20 55.1(3)
C14 C13 C19 C20 -123.9(3)
C13 C19 C20 C22 -113.3(2)
C21 C19 C20 C22 9.3(3)
C13 C19 C20 Si1 118.7(2)
C21 C19 C20 Si1 -118.7(2)
C13 C19 C21 N1 89.0(3)
C20 C19 C21 N1 -33.5(3)
C19 C20 C22 N1 18.4(3)
Si1 C20 C22 N1 144.70(19)
C29 C23 C24 C25 -0.3(4)
S1 C23 C24 C25 -173.5(2)
C23 C24 C25 C26 0.8(4)
C24 C25 C26 C28 -0.4(4)
C24 C25 C26 C27 179.7(3)
C25 C26 C28 C29 -0.4(4)
C27 C26 C28 C29 179.5(3)
C26 C28 C29 C23 0.9(4)
C24 C23 C29 C28 -0.5(4)
S1 C23 C29 C28 172.6(2)
C19 C21 N1 C22 47.3(3)
C19 C21 N1 S1 -178.72(18)
C20 C22 N1 C21 -41.1(3)
C20 C22 N1 S1 -176.21(18)
C12 C7 Si1 C1 -139.1(2)
C8 C7 Si1 C1 44.0(3)
C12 C7 Si1 C20 -21.0(3)
C8 C7 Si1 C20 162.1(2)
C12 C7 Si1 C33 98.1(2)
C8 C7 Si1 C33 -78.8(3)
C2 C1 Si1 C7 -173.8(2)
C6 C1 Si1 C7 9.1(3)
C2 C1 Si1 C20 69.4(3)
C6 C1 Si1 C20 -107.7(2)
C2 C1 Si1 C33 -54.0(3)
C6 C1 Si1 C33 128.9(2)
C22 C20 Si1 C7 171.6(2)
C19 C20 Si1 C7 -66.4(2)
C22 C20 Si1 C1 -69.6(2)
C19 C20 Si1 C1 52.4(2)
C22 C20 Si1 C33 54.8(2)
C19 C20 Si1 C33 176.79(19)
C31 C33 Si1 C7 42.9(2)
C32 C33 Si1 C7 164.1(2)
C30 C33 Si1 C7 -74.5(2)
C31 C33 Si1 C1 -78.3(2)
C32 C33 Si1 C1 42.8(2)
C30 C33 Si1 C1 164.20(19)
C31 C33 Si1 C20 159.4(2)
C32 C33 Si1 C20 -79.4(2)
C30 C33 Si1 C20 41.9(2)
C21 N1 S1 O2 54.0(2)
C22 N1 S1 O2 -177.36(19)
C21 N1 S1 O1 -176.6(2)
C22 N1 S1 O1 -48.0(2)
C21 N1 S1 C23 -62.0(2)
C22 N1 S1 C23 66.6(2)
C29 C23 S1 O2 156.9(2)
C24 C23 S1 O2 -29.9(3)
C29 C23 S1 O1 24.8(3)
C24 C23 S1 O1 -162.0(2)
C29 C23 S1 N1 -88.5(2)
C24 C23 S1 N1 84.7(2)
